data_2004764
loop_
_publ_author_name
'H\"ohling, M.'
'Preetz, W.'

_publ_section_title
;
 Tetraphenylphosphonium
 <i>trans</i>-Aquatetrabromo(carbonyl)osmate(III),
 <i>trans</i>-[(C~6~H~5~)~4~P][OsBr~4~(CO)(H~2~O)]
;
_journal_issue 4
_journal_name_full 'Acta Crystallographica Section C'
_journal_page_first 863
_journal_page_last 865
_journal_paper_doi 10.1107/S0108270195014259
_journal_volume 52
_journal_year 1996
_chemical_formula_iupac '(C24 H20 P) [Os Br4 (C O) (H2 O)]'
_chemical_formula_structural
;
'trans-[(C~6~H~5~)~4~P][OsBr~4~(CO)(H~2~O)]'
;
_chemical_formula_sum 'C25 H22 Br4 O2 Os P'
_chemical_formula_weight 895.24
_chemical_name_systematic
;
Tetraphenylphosphonium trans-Tetrabromoaquacarbonylosmate(III)
;
_space_group_IT_number 2
_symmetry_cell_setting triclinic
_symmetry_space_group_name_Hall '-P 1'
_symmetry_space_group_name_H-M 'P -1'
_audit_creation_method SHELXL
_cell_angle_alpha 65.749(9)
_cell_angle_beta 85.167(8)
_cell_angle_gamma 68.828(7)
_cell_formula_units_Z 2
_cell_length_a 10.5458(9)
_cell_length_b 12.4347(10)
_cell_length_c 12.5963(12)
_cell_measurement_reflns_used 25
_cell_measurement_temperature 293(2)
_cell_measurement_theta_max 11.263
_cell_measurement_theta_min 5.827
_cell_volume 1400.4(2)
_computing_cell_refinement CAD4-PC
_computing_data_collection 'CAD4-PC (Enraf-Nonius, 1993)'
_computing_data_reduction 'MolEN (Fair, 1990)'
_computing_molecular_graphics 'ORTEPII (Johnson, 1976)'
_computing_publication_material SHELXL-93
_computing_structure_refinement 'SHELXL-93 (Sheldrick, 1993)'
_computing_structure_solution 'SHELXS-86 (Sheldrick, 1985)'
_diffrn_ambient_temperature 293(2)
_diffrn_measurement_device
;
Enraf-Nonius CAD4-Turbo four-cycle diffractometer
;
_diffrn_measurement_method \w/2\q
_diffrn_radiation_monochromator graphite
_diffrn_radiation_source 'fine-focus sealed tube'
_diffrn_radiation_type MoK\a
_diffrn_radiation_wavelength 0.71069
_diffrn_reflns_av_R_equivalents 0.0198
_diffrn_reflns_av_sigmaI/netI 0.0372
_diffrn_reflns_limit_h_max 12
_diffrn_reflns_limit_h_min -12
_diffrn_reflns_limit_k_max 14
_diffrn_reflns_limit_k_min -13
_diffrn_reflns_limit_l_max 14
_diffrn_reflns_limit_l_min 0
_diffrn_reflns_number 5203
_diffrn_reflns_theta_max 24.96
_diffrn_reflns_theta_min 2.02
_diffrn_standards_decay_% 3.9
_diffrn_standards_interval_time '240 min'
_diffrn_standards_number 3
_exptl_absorpt_coefficient_mu 10.337
_exptl_absorpt_correction_T_max 1.00
_exptl_absorpt_correction_T_min 0.55
_exptl_absorpt_correction_type 'empirical, \y scans (North, Phillips & Mathews, 1968)'
_exptl_crystal_colour dark_red
_exptl_crystal_density_diffrn 2.123
_exptl_crystal_description prismatic
_exptl_crystal_F_000 838
_exptl_crystal_size_max 0.30
_exptl_crystal_size_mid 0.20
_exptl_crystal_size_min 0.20
_refine_diff_density_max .880
_refine_diff_density_min -.516
_refine_ls_extinction_method none
_refine_ls_goodness_of_fit_all 1.162
_refine_ls_goodness_of_fit_obs 1.069
_refine_ls_hydrogen_treatment 'H atoms: see text'
_refine_ls_matrix_type full
_refine_ls_number_parameters 306
_refine_ls_number_reflns 4912
_refine_ls_number_restraints 2
_refine_ls_restrained_S_all 1.163
_refine_ls_restrained_S_obs 1.068
_refine_ls_R_factor_all 0.0683
_refine_ls_R_factor_obs 0.0298
_refine_ls_shift/esd_max 0.002
_refine_ls_shift/esd_mean 0.000
_refine_ls_structure_factor_coef Fsqd
_refine_ls_weighting_details 'w = 1/[\s^2^(Fo^2^)+(0.0189P)^2^+2.6281P] where P=(Fo^2^+2Fc^2^)/3'
_refine_ls_weighting_scheme calc
_refine_ls_wR_factor_all 0.0725
_refine_ls_wR_factor_obs 0.0556
_reflns_number_observed 3507
_reflns_number_total 4913
_reflns_observed_criterion >2sigma(I)
_cod_data_source_file jz1098.cif
_cod_data_source_block br4coaq
_cod_depositor_comments
;
The following automatic conversions were performed:

'_refine_ls_weighting_scheme' value 'calc w =
1/[\s^2^(Fo^2^)+(0.0189P)^2^+2.6281P] where P=(Fo^2^+2Fc^2^)/3' was
changed to 'calc'. New tag '_refine_ls_weighting_details' was
created. The value of the new tag was set to 'w =
1/[\s^2^(Fo^2^)+(0.0189P)^2^+2.6281P] where P=(Fo^2^+2Fc^2^)/3'.

Automatic conversion script
Id: cif_fix_values 3143 2015-03-26 13:38:13Z robertas 
;
_cod_database_code 2004764

loop_
_symmetry_equiv_pos_as_xyz
'x, y, z'
'-x, -y, -z'

loop_
_atom_site_aniso_label
_atom_site_aniso_U_11
_atom_site_aniso_U_22
_atom_site_aniso_U_33
_atom_site_aniso_U_12
_atom_site_aniso_U_13
_atom_site_aniso_U_23
Os 0.0532(2) 0.0470(2) 0.0487(2) -0.02115(13) 0.01359(13) -0.02592(13)
Br1 0.0550(4) 0.0557(4) 0.0533(5) -0.0221(4) 0.0142(4) -0.0232(4)
Br2 0.0693(5) 0.0566(4) 0.0799(6) -0.0260(4) 0.0235(4) -0.0440(4)
Br3 0.1017(7) 0.0645(5) 0.0628(5) -0.0329(5) 0.0250(5) -0.0419(4)
Br4 0.0981(7) 0.0731(6) 0.0815(6) -0.0441(5) 0.0451(5) -0.0358(5)
C 0.096(7) 0.059(5) 0.052(5) -0.036(5) 0.014(5) -0.026(4)
O 0.096(5) 0.088(5) 0.077(4) -0.029(4) -0.022(4) -0.021(4)
Ow 0.052(3) 0.054(3) 0.078(4) -0.011(3) 0.003(3) -0.029(3)
P 0.0458(10) 0.0484(10) 0.0380(10) -0.0216(8) 0.0061(8) -0.0198(8)
C11 0.051(4) 0.049(4) 0.037(4) -0.023(3) 0.003(3) -0.017(3)
C21 0.044(4) 0.054(4) 0.036(4) -0.024(3) 0.002(3) -0.017(3)
C31 0.049(4) 0.059(4) 0.035(4) -0.029(4) 0.008(3) -0.018(3)
C41 0.053(4) 0.041(4) 0.039(4) -0.016(3) 0.003(3) -0.021(3)
C12 0.059(5) 0.071(5) 0.059(5) -0.030(4) 0.011(4) -0.034(4)
C13 0.082(6) 0.078(6) 0.061(5) -0.031(5) 0.002(5) -0.041(5)
C14 0.067(6) 0.065(5) 0.078(6) -0.029(4) -0.024(5) -0.022(5)
C15 0.050(4) 0.067(5) 0.074(6) -0.032(4) -0.003(4) -0.019(4)
C16 0.058(5) 0.055(4) 0.049(4) -0.022(4) 0.006(4) -0.018(4)
C22 0.079(6) 0.067(5) 0.046(4) -0.022(4) -0.004(4) -0.030(4)
C23 0.073(6) 0.059(5) 0.076(6) -0.005(4) -0.016(5) -0.027(5)
C24 0.067(5) 0.054(5) 0.078(6) -0.014(4) -0.003(5) -0.030(5)
C25 0.084(6) 0.064(5) 0.069(5) -0.021(5) -0.004(5) -0.041(5)
C26 0.056(4) 0.061(5) 0.054(5) -0.026(4) -0.004(4) -0.025(4)
C32 0.062(5) 0.051(4) 0.045(4) -0.023(4) 0.008(4) -0.017(3)
C33 0.046(4) 0.075(5) 0.059(5) -0.019(4) 0.015(4) -0.033(4)
C34 0.044(4) 0.088(6) 0.046(5) -0.029(4) 0.006(3) -0.012(4)
C35 0.052(5) 0.071(5) 0.050(5) -0.035(4) 0.000(4) -0.003(4)
C36 0.050(4) 0.055(4) 0.049(4) -0.026(4) -0.001(3) -0.015(4)
C42 0.061(5) 0.070(5) 0.050(5) -0.033(4) -0.005(4) -0.018(4)
C43 0.065(5) 0.078(6) 0.060(5) -0.028(5) -0.016(4) -0.021(5)
C44 0.087(6) 0.051(4) 0.040(4) -0.015(4) -0.011(4) -0.014(4)
C45 0.075(6) 0.046(4) 0.046(4) -0.020(4) 0.004(4) -0.015(4)
C46 0.050(4) 0.045(4) 0.044(4) -0.014(3) 0.007(3) -0.018(3)

loop_
_atom_site_label
_atom_site_occupancy
_atom_site_fract_x
_atom_site_fract_y
_atom_site_fract_z
_atom_site_U_iso_or_equiv
_atom_site_thermal_displace_type
_atom_site_calc_flag
_atom_site_refinement_flags
_atom_site_type_symbol
Os 1 .67509(3) .26071(3) .66938(3) .04705(9) Uani d . Os
Br1 1 .77001(7) .39423(7) .49915(6) .0543(2) Uani d . Br
Br2 1 .74873(8) .09705(7) .59104(7) .0631(2) Uani d . Br
Br3 1 .58407(10) .44174(8) .72967(7) .0710(3) Uani d . Br
Br4 1 .56277(10) .13595(8) .82619(8) .0812(3) Uani d . Br
C 1 .8285(10) .1882(8) .7633(7) .066(2) Uani d . C
O 1 .9266(7) .1371(6) .8264(6) .091(2) Uani d . O
Ow 1 .4877(5) .3419(5) .5579(5) .0628(14) Uani d D O
HB 1 .488(9) .374(7) .4844(19) .085 Uiso d D H
HA 1 .421(6) .392(6) .577(7) .085 Uiso d D H
P 1 .8987(2) .6842(2) .73605(15) .0421(4) Uani d . P
C11 1 1.0067(7) .7367(6) .7900(6) .045(2) Uani d . C
C21 1 .9993(6) .5288(6) .7463(5) .043(2) Uani d . C
C31 1 .7567(7) .6823(6) .8240(5) .046(2) Uani d . C
C41 1 .8325(7) .7882(6) .5880(5) .043(2) Uani d . C
C12 1 .9680(8) .7820(7) .8749(6) .059(2) Uani d . C
H12 1 .8819(8) .7905(7) .9024(6) .063(5) Uiso calc R H
C13 1 1.0559(9) .8150(8) .9194(7) .068(2) Uani d . C
H13 1 1.0280(9) .8471(8) .9759(7) .063(5) Uiso calc R H
C14 1 1.1820(9) .8013(7) .8820(8) .069(2) Uani d . C
H14 1 1.2408(9) .8229(7) .9135(8) .063(5) Uiso calc R H
C15 1 1.2237(8) .7559(7) .7983(7) .063(2) Uani d . C
H15 1 1.3107(8) .7470(7) .7724(7) .063(5) Uiso calc R H
C16 1 1.1371(7) .7233(7) .7522(6) .055(2) Uani d . C
H16 1 1.1659(7) .6919(7) .6953(6) .063(5) Uiso calc R H
C22 1 1.1049(8) .4516(7) .8311(6) .062(2) Uani d . C
H22 1 1.1218(8) .4793(7) .8848(6) .063(5) Uiso calc R H
C23 1 1.1857(9) .3342(7) .8373(8) .074(2) Uani d . C
H23 1 1.2581(9) .2832(7) .8940(8) .063(5) Uiso calc R H
C24 1 1.1590(8) .2928(7) .7599(7) .067(2) Uani d . C
H24 1 1.2129(8) .2129(7) .7643(7) .063(5) Uiso calc R H
C25 1 1.0545(9) .3674(7) .6766(7) .068(2) Uani d . C
H25 1 1.0388(9) .3386(7) .6234(7) .063(5) Uiso calc R H
C26 1 .9709(7) .4854(7) .6691(6) .054(2) Uani d . C
H26 1 .8973(7) .5347(7) .6135(6) .063(5) Uiso calc R H
C32 1 .6620(7) .7956(7) .8212(6) .053(2) Uani d . C
H32 1 .6683(7) .8719(7) .7687(6) .063(5) Uiso calc R H
C33 1 .5588(7) .7953(8) .8960(6) .059(2) Uani d . C
H33 1 .4976(7) .8706(8) .8969(6) .063(5) Uiso calc R H
C34 1 .5478(8) .6812(8) .9696(6) .063(2) Uani d . C
H34 1 .4771(8) .6808(8) 1.0190(6) .063(5) Uiso calc R H
C35 1 .6366(8) .5701(8) .9720(6) .062(2) Uani d . C
H35 1 .6270(8) .4948(8) 1.0231(6) .063(5) Uiso calc R H
C36 1 .7433(7) .5680(7) .8980(6) .051(2) Uani d . C
H36 1 .8039(7) .4920(7) .8981(6) .063(5) Uiso calc R H
C42 1 .7051(8) .8008(7) .5504(6) .059(2) Uani d . C
H42 1 .6547(8) .7566(7) .6019(6) .063(5) Uiso calc R H
C43 1 .6553(9) .8778(8) .4383(7) .068(2) Uani d . C
H43 1 .5700(9) .8877(8) .4126(7) .063(5) Uiso calc R H
C44 1 .7317(9) .9411(7) .3630(7) .063(2) Uani d . C
H44 1 .6968(9) .9945(7) .2863(7) .063(5) Uiso calc R H
C45 1 .8568(8) .9274(6) .3978(6) .057(2) Uani d . C
H45 1 .9072(8) .9700(6) .3445(6) .063(5) Uiso calc R H
C46 1 .9095(7) .8514(6) .5107(6) .047(2) Uani d . C
H46 1 .9950(7) .8424(6) .5351(6) .063(5) Uiso calc R H

loop_
_atom_type_symbol
_atom_type_description
_atom_type_scat_dispersion_real
_atom_type_scat_dispersion_imag
_atom_type_scat_source
C C .0033 .0016 'International Tables Vol C Tables 4.2.6.8 and 6.1.1.4'
Br Br -.2901 2.4595 'International Tables Vol C Tables 4.2.6.8 and 6.1.1.4'
Os Os -1.2165 7.6030 'International Tables Vol C Tables 4.2.6.8 and 6.1.1.4'
P P .1023 .0942 'International Tables Vol C Tables 4.2.6.8 and 6.1.1.4'
O O .0106 .0060 'International Tables Vol C Tables 4.2.6.8 and 6.1.1.4'
H H .0000 .0000 'International Tables Vol C Tables 4.2.6.8 and 6.1.1.4'

loop_
_geom_angle_atom_site_label_1
_geom_angle_atom_site_label_2
_geom_angle_atom_site_label_3
_geom_angle_site_symmetry_1
_geom_angle_site_symmetry_3
_geom_angle
_geom_angle_publ_flag
C Os Ow . . 177.8(3) y
C Os Br2 . . 92.6(2) y
Ow Os Br2 . . 86.08(14) y
C Os Br4 . . 90.5(3) y
Ow Os Br4 . . 87.87(15) y
Br2 Os Br4 . . 90.66(3) y
C Os Br1 . . 94.6(3) y
Ow Os Br1 . . 87.04(15) y
Br2 Os Br1 . . 88.70(3) y
Br4 Os Br1 . . 174.91(4) y
C Os Br3 . . 93.0(2) y
Ow Os Br3 . . 88.42(14) y
Br2 Os Br3 . . 173.97(3) y
Br4 Os Br3 . . 91.60(3) y
Br1 Os Br3 . . 88.55(3) y
Os Br1 HA . 2_666 103.7(16) ?
Os Br1 HB . 2_666 83.9(10) ?
HA Br1 HB 2_666 2_666 23.7(16) ?
Os Br1 Ow . . 42.33(10) ?
HA Br1 Ow 2_666 . 73.4(18) ?
HB Br1 Ow 2_666 . 64.5(15) ?
Os Br1 Ow . 2_666 96.15(10) ?
HA Br1 Ow 2_666 2_666 8.8(15) ?
HB Br1 Ow 2_666 2_666 14.9(4) ?
Ow Br1 Ow . 2_666 69.2(2) ?
Os Br2 Ow . . 43.17(10) ?
Os Br2 HA . 2_666 42.2(7) ?
Ow Br2 HA . 2_666 37.5(6) ?
Os Br2 HB . 2_666 30.0(3) ?
Ow Br2 HB . 2_666 30.1(8) ?
HA Br2 HB 2_666 2_666 13.4(7) ?
Os Br2 Ow . 2_666 37.92(6) ?
Ow Br2 Ow . 2_666 31.80(15) ?
HA Br2 Ow 2_666 2_666 6.4(6) ?
HB Br2 Ow 2_666 2_666 8.0(2) ?
Os Br3 HB . 2_666 97.0(17) ?
Os Br3 Ow . . 41.70(9) ?
HB Br3 Ow 2_666 . 70.1(18) ?
Os Br3 Ow . 2_666 91.44(9) ?
HB Br3 Ow 2_666 2_666 5.8(17) ?
Ow Br3 Ow . 2_666 66.4(2) ?
Os Br3 HA . 2_666 79.7(8) ?
HB Br3 HA 2_666 2_666 19.4(18) ?
Ow Br3 HA . 2_666 61.4(13) ?
Ow Br3 HA 2_666 2_666 13.8(4) ?
Os Br4 Ow . . 42.32(10) ?
Os Br4 HB . 2_666 36.4(8) ?
Ow Br4 HB . 2_666 34.7(6) ?
Os Br4 HA . 2_666 26.0(4) ?
Ow Br4 HA . 2_666 27.4(8) ?
HB Br4 HA 2_666 2_666 12.7(7) ?
Os Br4 Ow . 2_666 33.42(5) ?
Ow Br4 Ow . 2_666 29.16(15) ?
HB Br4 Ow 2_666 2_666 6.0(6) ?
HA Br4 Ow 2_666 2_666 7.9(2) ?
O C Os . . 177.4(7) y
HB Ow HA . . 108(8) y
HB Ow Os . . 121.(6) ?
HA Ow Os . . 114.(6) ?
HB Ow Br2 . . 94.(6) ?
HA Ow Br2 . . 158.(6) ?
Os Ow Br2 . . 50.75(10) ?
HB Ow Br1 . . 74.(6) ?
HA Ow Br1 . . 121.(6) ?
Os Ow Br1 . . 50.63(12) ?
Br2 Ow Br1 . . 65.62(10) ?
HB Ow Br4 . . 160.(6) ?
HA Ow Br4 . . 91.(6) ?
Os Ow Br4 . . 49.81(11) ?
Br2 Ow Br4 . . 66.43(10) ?
Br1 Ow Br4 . . 100.44(15) ?
HB Ow Br1 . 2_666 81.(6) ?
HA Ow Br1 . 2_666 27.(6) ?
Os Ow Br1 . 2_666 130.5(2) ?
Br2 Ow Br1 . 2_666 174.7(2) ?
Br1 Ow Br1 . 2_666 110.8(2) ?
Br4 Ow Br1 . 2_666 118.6(2) ?
HB Ow Br3 . . 124.(6) ?
HA Ow Br3 . . 68.(6) ?
Os Ow Br3 . . 49.88(12) ?
Br2 Ow Br3 . . 100.6(2) ?
Br1 Ow Br3 . . 64.98(11) ?
Br4 Ow Br3 . . 66.49(11) ?
Br1 Ow Br3 2_666 . 80.66(12) ?
HB Ow HB . 2_666 80.(6) ?
HA Ow HB . 2_666 64.(6) ?
Os Ow HB . 2_666 83.7(12) ?
Br2 Ow HB . 2_666 122.4(14) ?
Br1 Ow HB . 2_666 57.8(14) ?
Br4 Ow HB . 2_666 113.0(6) ?
Br1 Ow HB 2_666 2_666 55.0(14) ?
Br3 Ow HB . 2_666 46.6(6) ?
HB Ow Br3 . 2_666 19.(6) ?
HA Ow Br3 . 2_666 90.(6) ?
Os Ow Br3 . 2_666 129.0(2) ?
Br2 Ow Br3 . 2_666 112.2(2) ?
Br1 Ow Br3 . 2_666 78.41(12) ?
Br4 Ow Br3 . 2_666 178.6(2) ?
Br1 Ow Br3 2_666 2_666 62.76(9) ?
Br3 Ow Br3 . 2_666 113.6(2) ?
HB Ow Br3 2_666 2_666 67.1(6) ?
HB Ow HA . 2_666 61.(6) ?
HA Ow HA . 2_666 83.(6) ?
Os Ow HA . 2_666 85.3(12) ?
Br2 Ow HA . 2_666 108.8(6) ?
Br1 Ow HA . 2_666 44.1(8) ?
Br4 Ow HA . 2_666 127.4(13) ?
Br1 Ow HA 2_666 2_666 67.1(6) ?
Br3 Ow HA . 2_666 63.2(13) ?
HB Ow HA 2_666 2_666 22.7(11) ?
Br3 Ow HA 2_666 2_666 52.2(13) ?
HB Ow Br2 . 2_666 74.(6) ?
HA Ow Br2 . 2_666 46.(6) ?
Os Ow Br2 . 2_666 110.3(2) ?
Br2 Ow Br2 . 2_666 148.20(15) ?
Br1 Ow Br2 . 2_666 82.65(10) ?
Br4 Ow Br2 . 2_666 124.77(13) ?
Br1 Ow Br2 2_666 2_666 28.19(6) ?
Br3 Ow Br2 . 2_666 65.52(8) ?
HB Ow Br2 2_666 2_666 27.8(14) ?
Br3 Ow Br2 2_666 2_666 56.05(7) ?
HA Ow Br2 2_666 2_666 39.6(5) ?
HB Ow HB . . 0.(10) ?
HA Ow HB . . 108.(8) ?
Os Ow HB . . 121.(6) ?
Br2 Ow HB . . 94.(6) ?
Br1 Ow HB . . 74.(6) ?
Br4 Ow HB . . 160.(6) ?
Br1 Ow HB 2_666 . 81.(6) ?
Br3 Ow HB . . 124.(6) ?
HB Ow HB 2_666 . 80.(6) ?
Br3 Ow HB 2_666 . 19.(6) ?
HA Ow HB 2_666 . 61.(6) ?
Br2 Ow HB 2_666 . 74.(6) ?
HB Ow HA . . 108.(8) ?
HA Ow HA . . 0.(10) ?
Os Ow HA . . 114.(6) ?
Br2 Ow HA . . 158.(6) ?
Br1 Ow HA . . 121.(6) ?
Br4 Ow HA . . 91.(6) ?
Br1 Ow HA 2_666 . 27.(6) ?
Br3 Ow HA . . 68.(6) ?
HB Ow HA 2_666 . 64.(6) ?
Br3 Ow HA 2_666 . 90.(6) ?
HA Ow HA 2_666 . 83.(6) ?
Br2 Ow HA 2_666 . 46.(6) ?
HB Ow HA . . 108(8) ?
Ow HA Br1 . 2_666 144(7) y
Ow HB Br3 . 2_666 156(7) y
C31 P C21 . . 111.3(3) ?
C31 P C11 . . 108.5(3) ?
C21 P C11 . . 107.0(3) ?
C31 P C41 . . 107.6(3) ?
C21 P C41 . . 110.4(3) ?
C11 P C41 . . 112.0(3) ?
C12 C11 C16 . . 118.3(7) ?
C12 C11 P . . 121.6(5) ?
C16 C11 P . . 120.0(5) ?
C22 C21 C26 . . 119.5(7) ?
C22 C21 P . . 120.2(5) ?
C26 C21 P . . 120.3(5) ?
C32 C31 C36 . . 120.1(6) ?
C32 C31 P . . 119.5(5) ?
C36 C31 P . . 120.4(5) ?
C46 C41 C42 . . 120.5(6) ?
C46 C41 P . . 120.3(5) ?
C42 C41 P . . 119.2(5) ?
C11 C12 C13 . . 120.4(7) ?
C11 C12 H12 . . 119.8(4) ?
C13 C12 H12 . . 119.8(5) ?
C14 C13 C12 . . 120.6(8) ?
C14 C13 H13 . . 119.7(5) ?
C12 C13 H13 . . 119.7(5) ?
C13 C14 C15 . . 120.4(7) ?
C13 C14 H14 . . 119.8(5) ?
C15 C14 H14 . . 119.8(5) ?
C14 C15 C16 . . 119.8(7) ?
C14 C15 H15 . . 120.1(5) ?
C16 C15 H15 . . 120.1(5) ?
C15 C16 C11 . . 120.5(7) ?
C15 C16 H16 . . 119.8(5) ?
C11 C16 H16 . . 119.8(4) ?
C23 C22 C21 . . 120.7(7) ?
C23 C22 H22 . . 119.6(5) ?
C21 C22 H22 . . 119.6(4) ?
C24 C23 C22 . . 119.5(8) ?
C24 C23 H23 . . 120.2(5) ?
C22 C23 H23 . . 120.2(5) ?
C25 C24 C23 . . 120.3(7) ?
C25 C24 H24 . . 119.8(5) ?
C23 C24 H24 . . 119.8(5) ?
C24 C25 C26 . . 121.3(7) ?
C24 C25 H25 . . 119.3(5) ?
C26 C25 H25 . . 119.3(4) ?
C25 C26 C21 . . 118.5(7) ?
C25 C26 H26 . . 120.8(4) ?
C21 C26 H26 . . 120.8(4) ?
C33 C32 C31 . . 120.3(7) ?
C33 C32 H32 . . 119.9(5) ?
C31 C32 H32 . . 119.9(4) ?
C32 C33 C34 . . 118.9(7) ?
C32 C33 H33 . . 120.6(5) ?
C34 C33 H33 . . 120.6(5) ?
C35 C34 C33 . . 121.9(7) ?
C35 C34 H34 . . 119.0(4) ?
C33 C34 H34 . . 119.0(5) ?
C34 C35 C36 . . 120.2(7) ?
C34 C35 H35 . . 119.9(4) ?
C36 C35 H35 . . 119.9(5) ?
C31 C36 C35 . . 118.6(7) ?
C31 C36 H36 . . 120.7(4) ?
C35 C36 H36 . . 120.7(5) ?
C43 C42 C41 . . 119.5(7) ?
C43 C42 H42 . . 120.2(5) ?
C41 C42 H42 . . 120.2(4) ?
C42 C43 C44 . . 119.5(8) ?
C42 C43 H43 . . 120.2(5) ?
C44 C43 H43 . . 120.2(5) ?
C45 C44 C43 . . 121.4(7) ?
C45 C44 H44 . . 119.3(5) ?
C43 C44 H44 . . 119.3(5) ?
C44 C45 C46 . . 120.5(8) ?
C44 C45 H45 . . 119.7(5) ?
C46 C45 H45 . . 119.7(5) ?
C45 C46 C41 . . 118.5(7) ?
C45 C46 H46 . . 120.8(5) ?
C41 C46 H46 . . 120.8(4) ?

loop_
_geom_bond_atom_site_label_1
_geom_bond_atom_site_label_2
_geom_bond_site_symmetry_2
_geom_bond_distance
_geom_bond_publ_flag
Os C . 1.795(10) y
Os Ow . 2.181(6) y
Os Br2 . 2.4692(8) y
Os Br4 . 2.4753(10) y
Os Br1 . 2.5042(8) y
Os Br3 . 2.5072(8) y
Br1 HA 2_666 2.53(5) y
Br1 HB 2_666 3.23(8) ?
Br1 Ow . 3.235(6) ?
Br1 Ow 2_666 3.258(5) y
Br2 Ow . 3.181(5) ?
Br2 HA 2_666 5.43(7) ?
Br2 HB 2_666 5.81(8) ?
Br2 Ow 2_666 5.990(5) ?
Br3 HB 2_666 2.67(4) y
Br3 Ow . 3.278(6) ?
Br3 Ow 2_666 3.452(6) y
Br3 HA 2_666 3.55(8) ?
Br4 Ow . 3.238(6) ?
Br4 HB 2_666 5.58(7) ?
Br4 HA 2_666 6.04(8) ?
Br4 Ow 2_666 6.162(5) ?
C O . 1.164(9) y
Ow HB . 0.84(2) y
Ow HA . 0.85(2) y
Ow Br1 2_666 3.258(5) ?
Ow HB 2_666 3.45(8) ?
Ow Br3 2_666 3.452(6) ?
Ow HA 2_666 3.49(8) ?
Ow Br2 2_666 5.990(5) ?
P C31 . 1.787(7) ?
P C21 . 1.793(7) ?
P C11 . 1.795(7) ?
P C41 . 1.796(7) ?
C11 C12 . 1.371(9) ?
C11 C16 . 1.391(9) ?
C21 C22 . 1.374(9) ?
C21 C26 . 1.386(9) ?
C31 C32 . 1.390(9) ?
C31 C36 . 1.394(9) ?
C41 C46 . 1.387(9) ?
C41 C42 . 1.396(9) ?
C12 C13 . 1.376(10) ?
C12 H12 . 0.93 ?
C13 C14 . 1.348(11) ?
C13 H13 . 0.93 ?
C14 C15 . 1.362(11) ?
C14 H14 . 0.93 ?
C15 C16 . 1.373(10) ?
C15 H15 . 0.93 ?
C16 H16 . 0.93 ?
C22 C23 . 1.372(10) ?
C22 H22 . 0.93 ?
C23 C24 . 1.363(11) ?
C23 H23 . 0.93 ?
C24 C25 . 1.354(10) ?
C24 H24 . 0.93 ?
C25 C26 . 1.380(10) ?
C25 H25 . 0.93 ?
C26 H26 . 0.93 ?
C32 C33 . 1.379(9) ?
C32 H32 . 0.93 ?
C33 C34 . 1.381(10) ?
C33 H33 . 0.93 ?
C34 C35 . 1.350(10) ?
C34 H34 . 0.93 ?
C35 C36 . 1.399(10) ?
C35 H35 . 0.93 ?
C36 H36 . 0.93 ?
C42 C43 . 1.356(10) ?
C42 H42 . 0.93 ?
C43 C44 . 1.373(11) ?
C43 H43 . 0.93 ?
C44 C45 . 1.355(11) ?
C44 H44 . 0.93 ?
C45 C46 . 1.370(9) ?
C45 H45 . 0.93 ?
C46 H46 . 0.93 ?
